data_2234913
loop_
_publ_author_name
'Yang, Juan'
'Zhang, Xin'
'Liu, Biao'
'Sun, Wei'
'Huang, Ya-Xi'

_publ_section_title
;
 K~2~[Fe^II^~3~(P~2~O~7~)~2~(H~2~O)~2~]
;
_journal_coeditor_code BR2202
_journal_issue 6
_journal_name_full 'Acta Crystallographica Section E'
_journal_page_first i47
_journal_page_last i48
_journal_paper_doi 10.1107/S1600536812021484
_journal_volume 68
_journal_year 2012
_chemical_formula_iupac 'K2 [Fe3 (P2 O7)2 (H2 O)2]'
_chemical_formula_structural 'K2 (Fe3 (H2 O)2 (P2 O7)2)'
_chemical_formula_sum 'Fe3 H4 K2 O16 P4'
_chemical_formula_weight 629.66
_chemical_name_systematic
;
Dipotassium diaquabis(diphosphato)triferrate(II)
;
_space_group_IT_number 14
_symmetry_cell_setting monoclinic
_symmetry_space_group_name_Hall '-P 2ybc'
_symmetry_space_group_name_H-M 'P 1 21/c 1'
_atom_sites_solution_hydrogens difmap
_atom_sites_solution_primary direct
_atom_sites_solution_secondary difmap
_audit_creation_method SHELXL-97
_cell_angle_alpha 90.00
_cell_angle_beta 98.860(3)
_cell_angle_gamma 90.00
_cell_formula_units_Z 2
_cell_length_a 9.1517(16)
_cell_length_b 8.1737(15)
_cell_length_c 9.3147(17)
_cell_measurement_reflns_used 4006
_cell_measurement_temperature 173(2)
_cell_measurement_theta_max 28.27
_cell_measurement_theta_min 2.25
_cell_volume 688.5(2)
_computing_cell_refinement 'SAINT (Bruker, 2001)'
_computing_data_collection 'SMART (Bruker, 2001)'
_computing_data_reduction 'SAINT (Bruker, 2001)'
_computing_molecular_graphics 'DIAMOND (Brandenburg, 2005) and ATOMS (Dowty, 2004)'
_computing_publication_material 'SHELXL97 (Sheldrick, 2008) and WinGX (Farrugia, 1999)'
_computing_structure_refinement 'SHELXL97 (Sheldrick, 2008)'
_computing_structure_solution 'SHELXS97 (Sheldrick, 2008)'
_diffrn_ambient_temperature 173(2)
_diffrn_measured_fraction_theta_full 0.978
_diffrn_measured_fraction_theta_max 0.935
_diffrn_measurement_device_type 'Bruker SMART CCD area-detector'
_diffrn_measurement_method '1265 images,\f=0, 90, 180 degree, and \D\w=0.3 degree, \c= 54.74 degree'
_diffrn_radiation_monochromator graphite
_diffrn_radiation_source 'fine-focus sealed tube'
_diffrn_radiation_type MoK\a
_diffrn_radiation_wavelength 0.71073
_diffrn_reflns_av_R_equivalents 0.0274
_diffrn_reflns_av_sigmaI/netI 0.0378
_diffrn_reflns_limit_h_max 12
_diffrn_reflns_limit_h_min -11
_diffrn_reflns_limit_k_max 10
_diffrn_reflns_limit_k_min -10
_diffrn_reflns_limit_l_max 8
_diffrn_reflns_limit_l_min -12
_diffrn_reflns_number 4006
_diffrn_reflns_theta_full 27.50
_diffrn_reflns_theta_max 28.27
_diffrn_reflns_theta_min 2.25
_diffrn_standards_number 0
_exptl_absorpt_coefficient_mu 4.280
_exptl_absorpt_correction_T_max 0.710
_exptl_absorpt_correction_T_min 0.687
_exptl_absorpt_correction_type multi-scan
_exptl_absorpt_process_details '(SMART; Bruker, 2001)'
_exptl_crystal_colour colourless
_exptl_crystal_density_diffrn 3.037
_exptl_crystal_density_method 'not measured'
_exptl_crystal_description block
_exptl_crystal_F_000 616
_exptl_crystal_size_max 0.09
_exptl_crystal_size_mid 0.09
_exptl_crystal_size_min 0.08
_refine_diff_density_max 0.566
_refine_diff_density_min -0.663
_refine_ls_extinction_method none
_refine_ls_goodness_of_fit_ref 1.070
_refine_ls_hydrogen_treatment refall
_refine_ls_matrix_type full
_refine_ls_number_parameters 123
_refine_ls_number_reflns 1596
_refine_ls_number_restraints 0
_refine_ls_restrained_S_all 1.070
_refine_ls_R_factor_all 0.0354
_refine_ls_R_factor_gt 0.0319
_refine_ls_shift/su_max 0.000
_refine_ls_shift/su_mean 0.000
_refine_ls_structure_factor_coef Fsqd
_refine_ls_weighting_details 'calc w=1/[\s^2^(Fo^2^)+(0.0303P)^2^+1.2800P] where P=(Fo^2^+2Fc^2^)/3'
_refine_ls_weighting_scheme calc
_refine_ls_wR_factor_gt 0.0721
_refine_ls_wR_factor_ref 0.0741
_reflns_number_gt 1460
_reflns_number_total 1596
_reflns_threshold_expression I>2\s(I)
_cod_data_source_file br2202.cif
_cod_data_source_block I
_cod_original_sg_symbol_H-M 'P 21/c'
_cod_database_code 2234913
_cod_database_fobs_code 2234913

loop_
_symmetry_equiv_pos_as_xyz
'x, y, z'
'-x, y+1/2, -z+1/2'
'-x, -y, -z'
'x, -y-1/2, z-1/2'

loop_
_atom_site_type_symbol
_atom_site_label
_atom_site_fract_x
_atom_site_fract_y
_atom_site_fract_z
_atom_site_U_iso_or_equiv
_atom_site_adp_type
_atom_site_calc_flag
_atom_site_refinement_flags
_atom_site_occupancy
_atom_site_symmetry_multiplicity
Fe Fe1 0.86324(5) 0.85888(6) 0.50352(5) 0.00807(13) Uani d . 1 1
Fe Fe2 1.0000 0.5000 0.5000 0.00754(16) Uani d S 1 2
P P1 0.89966(9) 0.30110(10) 0.20949(9) 0.00652(18) Uani d . 1 1
P P2 0.69498(9) 0.56235(10) 0.26759(9) 0.00744(18) Uani d . 1 1
K K1 0.57440(8) 0.27162(10) 0.48169(9) 0.01682(19) Uani d . 1 1
O O1 0.6935(3) 0.6515(3) 0.1248(3) 0.0111(5) Uani d . 1 1
O O2 0.7397(2) 0.3719(3) 0.2360(2) 0.0090(5) Uani d . 1 1
O O3 0.8654(2) 0.1362(3) 0.1376(2) 0.0084(5) Uani d . 1 1
O O4 0.9925(2) 0.2944(3) 0.3595(2) 0.0094(5) Uani d . 1 1
O O5 0.8140(2) 0.6235(3) 0.3887(3) 0.0103(5) Uani d . 1 1
O O6 1.0389(2) 0.9230(3) 0.3891(2) 0.0089(5) Uani d . 1 1
O O7 0.5448(2) 0.5477(3) 0.3129(3) 0.0120(5) Uani d . 1 1
O O8 0.7250(3) 0.9942(3) 0.3420(3) 0.0146(5) Uani d . 1 1
H H1 0.770(5) 1.027(6) 0.278(5) 0.023(13) Uiso d . 1 1
H H2 0.645(5) 0.991(5) 0.302(5) 0.013(11) Uiso d . 1 1

loop_
_atom_site_aniso_label
_atom_site_aniso_U_11
_atom_site_aniso_U_22
_atom_site_aniso_U_33
_atom_site_aniso_U_12
_atom_site_aniso_U_13
_atom_site_aniso_U_23
Fe1 0.0087(2) 0.0085(2) 0.0070(2) 0.00054(17) 0.00131(17) 0.00043(17)
Fe2 0.0088(3) 0.0075(3) 0.0061(3) 0.0003(2) 0.0004(2) 0.0000(2)
P1 0.0070(4) 0.0068(4) 0.0058(4) 0.0001(3) 0.0008(3) -0.0002(3)
P2 0.0072(4) 0.0081(4) 0.0069(4) 0.0007(3) 0.0007(3) -0.0007(3)
K1 0.0152(4) 0.0183(4) 0.0164(4) -0.0009(3) 0.0007(3) 0.0013(3)
O1 0.0113(11) 0.0142(12) 0.0083(11) 0.0030(9) 0.0029(9) 0.0019(9)
O2 0.0072(11) 0.0086(11) 0.0113(12) -0.0005(8) 0.0015(9) -0.0025(9)
O3 0.0105(11) 0.0075(11) 0.0071(11) -0.0004(8) 0.0014(9) -0.0016(9)
O4 0.0103(11) 0.0096(11) 0.0079(11) 0.0005(9) 0.0002(9) -0.0006(9)
O5 0.0096(11) 0.0089(11) 0.0114(12) 0.0017(9) -0.0014(9) -0.0020(9)
O6 0.0091(11) 0.0094(12) 0.0082(11) -0.0001(9) 0.0021(9) -0.0014(9)
O7 0.0072(11) 0.0134(12) 0.0158(13) -0.0004(9) 0.0028(9) -0.0008(10)
O8 0.0097(13) 0.0200(14) 0.0140(14) 0.0006(10) 0.0009(11) 0.0061(10)

loop_
_atom_type_symbol
_atom_type_description
_atom_type_scat_dispersion_real
_atom_type_scat_dispersion_imag
_atom_type_scat_source
H H 0.0000 0.0000 'International Tables Vol C Tables 4.2.6.8 and 6.1.1.4'
Fe Fe 0.3463 0.8444 'International Tables Vol C Tables 4.2.6.8 and 6.1.1.4'
K K 0.2009 0.2494 'International Tables Vol C Tables 4.2.6.8 and 6.1.1.4'
O O 0.0106 0.0060 'International Tables Vol C Tables 4.2.6.8 and 6.1.1.4'
P P 0.1023 0.0942 'International Tables Vol C Tables 4.2.6.8 and 6.1.1.4'

loop_
_geom_angle_atom_site_label_1
_geom_angle_atom_site_label_2
_geom_angle_atom_site_label_3
_geom_angle_site_symmetry_1
_geom_angle_site_symmetry_3
_geom_angle
_geom_angle_publ_flag
O1 Fe1 O4 4_576 3_766 95.66(9) no
O1 Fe1 O8 4_576 . 89.59(10) no
O4 Fe1 O8 3_766 . 172.30(10) no
O1 Fe1 O6 4_576 . 167.91(9) no
O4 Fe1 O6 3_766 . 89.92(9) no
O8 Fe1 O6 . . 86.00(10) no
O1 Fe1 O6 4_576 3_776 94.22(9) no
O4 Fe1 O6 3_766 3_776 91.94(9) no
O8 Fe1 O6 . 3_776 93.29(10) no
O6 Fe1 O6 . 3_776 74.83(10) no
O1 Fe1 O5 4_576 . 96.59(9) no
O4 Fe1 O5 3_766 . 80.63(9) no
O8 Fe1 O5 . . 93.20(10) no
O6 Fe1 O5 . . 94.90(9) no
O6 Fe1 O5 3_776 . 167.42(9) no
O5 Fe2 O5 3_766 . 180.0 no
O5 Fe2 O4 3_766 3_766 97.39(9) no
O5 Fe2 O4 . 3_766 82.61(9) no
O5 Fe2 O4 3_766 . 82.61(9) no
O5 Fe2 O4 . . 97.39(9) no
O4 Fe2 O4 3_766 . 180.0 no
O5 Fe2 O3 3_766 4_566 87.34(9) no
O5 Fe2 O3 . 4_566 92.66(9) no
O4 Fe2 O3 3_766 4_566 90.54(9) no
O4 Fe2 O3 . 4_566 89.46(9) no
O5 Fe2 O3 3_766 2_755 92.66(9) no
O5 Fe2 O3 . 2_755 87.34(9) no
O4 Fe2 O3 3_766 2_755 89.46(9) no
O4 Fe2 O3 . 2_755 90.54(9) no
O3 Fe2 O3 4_566 2_755 180.0 no
O3 P1 O6 . 2_745 112.74(13) no
O3 P1 O4 . . 114.99(13) no
O6 P1 O4 2_745 . 111.86(13) no
O3 P1 O2 . . 104.68(12) no
O6 P1 O2 2_745 . 106.47(13) no
O4 P1 O2 . . 105.14(13) no
O7 P2 O1 . . 113.58(13) no
O7 P2 O5 . . 113.47(14) no
O1 P2 O5 . . 113.57(14) no
O7 P2 O2 . . 103.75(13) no
O1 P2 O2 . . 105.48(13) no
O5 P2 O2 . . 105.80(13) no
O1 K1 O7 2_645 . 94.87(7) no
O1 K1 O7 2_645 3_666 90.91(7) no
O7 K1 O7 . 3_666 86.72(8) no
O1 K1 O2 2_645 4_566 119.53(7) no
O7 K1 O2 . 4_566 143.75(7) no
O7 K1 O2 3_666 4_566 81.99(7) no
O1 K1 O3 2_645 4_566 170.43(7) no
O7 K1 O3 . 4_566 94.29(7) no
O7 K1 O3 3_666 4_566 86.85(7) no
O2 K1 O3 4_566 4_566 50.94(6) no
O1 K1 O2 2_645 . 110.62(7) no
O7 K1 O2 . . 50.46(7) no
O7 K1 O2 3_666 . 132.06(7) no
O2 K1 O2 4_566 . 118.20(8) no
O3 K1 O2 4_566 . 77.53(6) no
O1 K1 O8 2_645 1_545 91.01(8) no
O7 K1 O8 . 1_545 112.28(8) no
O7 K1 O8 3_666 1_545 160.66(8) no
O2 K1 O8 4_566 1_545 80.33(7) no
O3 K1 O8 4_566 1_545 88.08(7) no
O2 K1 O8 . 1_545 64.50(7) no
O1 K1 O7 2_645 2_645 48.08(6) no
O7 K1 O7 . 2_645 89.37(3) no
O7 K1 O7 3_666 2_645 138.28(9) no
O2 K1 O7 4_566 2_645 121.35(7) no
O3 K1 O7 4_566 2_645 134.87(7) no
O2 K1 O7 . 2_645 70.56(6) no
O8 K1 O7 1_545 2_645 49.70(7) no
P2 O1 Fe1 . 4_575 123.83(14) no
P1 O2 P2 . . 128.09(15) no
P1 O3 Fe2 . 2_745 127.45(13) no
P1 O4 Fe1 . 3_766 142.06(15) no
P1 O4 Fe2 . . 119.89(13) no
Fe1 O4 Fe2 3_766 . 98.04(9) no
P2 O5 Fe2 . . 129.55(14) no
P2 O5 Fe1 . . 135.27(14) no
Fe2 O5 Fe1 . . 95.14(9) no
P1 O6 Fe1 2_755 . 121.29(13) no
P1 O6 Fe1 2_755 3_776 130.73(13) no
Fe1 O6 Fe1 . 3_776 105.17(10) no
H1 O8 H2 . . 102(4) no

loop_
_geom_bond_atom_site_label_1
_geom_bond_atom_site_label_2
_geom_bond_site_symmetry_2
_geom_bond_distance
_geom_bond_publ_flag
Fe1 O1 4_576 2.058(2) no
Fe1 O4 3_766 2.103(2) no
Fe1 O8 . 2.121(3) no
Fe1 O6 . 2.127(2) no
Fe1 O6 3_776 2.169(2) no
Fe1 O5 . 2.214(2) no
Fe2 O5 3_766 2.109(2) no
Fe2 O5 . 2.109(2) no
Fe2 O4 3_766 2.124(2) no
Fe2 O4 . 2.124(2) no
Fe2 O3 4_566 2.210(2) no
Fe2 O3 2_755 2.210(2) no
P1 O3 . 1.516(2) no
P1 O6 2_745 1.520(2) no
P1 O4 . 1.521(2) no
P1 O2 . 1.628(2) no
P2 O7 . 1.503(2) no
P2 O1 . 1.515(2) no
P2 O5 . 1.527(2) no
P2 O2 . 1.648(2) no
K1 O1 2_645 2.685(2) no
K1 O7 . 2.740(3) no
K1 O7 3_666 2.771(3) no
K1 O2 4_566 2.859(2) no
K1 O3 4_566 2.929(2) no
K1 O2 . 3.043(2) no
K1 O8 1_545 3.047(3) no
K1 O7 2_645 3.339(3) no
O8 H1 . 0.82(5) no
O8 H2 . 0.76(4) no

loop_
_geom_hbond_atom_site_label_D
_geom_hbond_atom_site_label_H
_geom_hbond_atom_site_label_A
_geom_hbond_site_symmetry_A
_geom_hbond_distance_DH
_geom_hbond_distance_HA
_geom_hbond_distance_DA
_geom_hbond_angle_DHA
O8 H1 O3 1_565 0.82(5) 1.90(5) 2.716(4) 171(5)
O8 H2 O7 2_655 0.76(4) 1.95(4) 2.696(4) 164(4)
